data_1516259
loop_
_publ_author_name
'Kuwabara, Takuya'
'Guo, Jing-Dong'
'Nagase, Shigeru'
'Minoura, Mao'
'Herber, Rolfe H.'
'Saito, Masaichi'

_publ_section_title
;
 Enhancement of Stannylene Character in Stannole Dianion Equivalents
 Evidenced by NMR and M\"ossbauer Spectroscopy and Theoretical Studies of
 Newly Synthesized Silyl-Substituted Dilithiostannoles
;
_journal_issue 11
_journal_name_full Organometallics
_journal_page_first 2910
_journal_paper_doi 10.1021/om5003717
_journal_volume 33
_journal_year 2014
_chemical_formula_sum 'C34 H38 Si2 Sn'
_chemical_formula_weight 621.53
_chemical_name_systematic
; 
 ? 
;
_space_group_IT_number 15
_symmetry_cell_setting monoclinic
_symmetry_space_group_name_Hall '-C 2yc'
_symmetry_space_group_name_H-M 'C 1 2/c 1'
_atom_sites_solution_hydrogens geom
_atom_sites_solution_primary direct
_atom_sites_solution_secondary difmap
_audit_creation_method SHELXL-97
_cell_angle_alpha 90.00
_cell_angle_beta 116.7740(10)
_cell_angle_gamma 90.00
_cell_formula_units_Z 4
_cell_length_a 20.3517(9)
_cell_length_b 11.4308(5)
_cell_length_c 14.8442(7)
_cell_measurement_reflns_used 6546
_cell_measurement_temperature 100(2)
_cell_measurement_theta_max 27.88
_cell_measurement_theta_min 2.29
_cell_volume 3083.1(2)
_computing_cell_refinement 'Bruker SMART'
_computing_data_collection 'Bruker SMART'
_computing_data_reduction 'Bruker SAINT'
_computing_molecular_graphics 'Bruker SHELXTL'
_computing_publication_material 'Bruker SHELXTL'
_computing_structure_refinement 'SHELXL-97 (Sheldrick, 1997)'
_computing_structure_solution 'SHELXS-97 (Sheldrick, 1990)'
_diffrn_ambient_temperature 100(2)
_diffrn_measured_fraction_theta_full 0.992
_diffrn_measured_fraction_theta_max 0.992
_diffrn_measurement_device_type 'CCD area detector'
_diffrn_measurement_method 'phi and omega scans'
_diffrn_radiation_monochromator graphite
_diffrn_radiation_source 'fine-focus sealed tube'
_diffrn_radiation_type MoK\a
_diffrn_radiation_wavelength 0.71073
_diffrn_reflns_av_R_equivalents 0.0231
_diffrn_reflns_av_sigmaI/netI 0.0268
_diffrn_reflns_limit_h_max 25
_diffrn_reflns_limit_h_min -26
_diffrn_reflns_limit_k_max 14
_diffrn_reflns_limit_k_min -10
_diffrn_reflns_limit_l_max 19
_diffrn_reflns_limit_l_min -19
_diffrn_reflns_number 10887
_diffrn_reflns_theta_full 27.90
_diffrn_reflns_theta_max 27.90
_diffrn_reflns_theta_min 2.10
_exptl_absorpt_coefficient_mu 0.927
_exptl_absorpt_correction_T_max 0.758
_exptl_absorpt_correction_T_min 0.648
_exptl_absorpt_correction_type empirical
_exptl_absorpt_process_details 'SADABS; Sheldrick 1996'
_exptl_crystal_density_diffrn 1.339
_exptl_crystal_density_method 'not measured'
_exptl_crystal_F_000 1280
_exptl_crystal_size_max 0.50
_exptl_crystal_size_mid 0.40
_exptl_crystal_size_min 0.30
_refine_diff_density_max 0.868
_refine_diff_density_min -0.300
_refine_diff_density_rms 0.076
_refine_ls_extinction_method none
_refine_ls_goodness_of_fit_ref 1.058
_refine_ls_hydrogen_treatment constr
_refine_ls_matrix_type full
_refine_ls_number_parameters 171
_refine_ls_number_reflns 3692
_refine_ls_number_restraints 0
_refine_ls_restrained_S_all 1.058
_refine_ls_R_factor_all 0.0275
_refine_ls_R_factor_gt 0.0256
_refine_ls_shift/su_max 0.001
_refine_ls_shift/su_mean 0.000
_refine_ls_structure_factor_coef Fsqd
_refine_ls_weighting_details 'calc w=1/[\s^2^(Fo^2^)+(0.0349P)^2^+2.2064P] where P=(Fo^2^+2Fc^2^)/3'
_refine_ls_weighting_scheme calc
_refine_ls_wR_factor_gt 0.0619
_refine_ls_wR_factor_ref 0.0628
_reflns_number_gt 3443
_reflns_number_total 3692
_reflns_threshold_expression >2sigma(I)
_cod_data_source_file om5003717_si_002.cif
_cod_data_source_block masa523
_cod_depositor_comments 'Adding full bibliography for 1516259--1516261.cif.'
_cod_original_sg_symbol_H-M 'C 2/c'
_cod_database_code 1516259

loop_
_symmetry_equiv_pos_as_xyz
'x, y, z'
'-x, y, -z+1/2'
'x+1/2, y+1/2, z'
'-x+1/2, y+1/2, -z+1/2'
'-x, -y, -z'
'x, -y, z-1/2'
'-x+1/2, -y+1/2, -z'
'x+1/2, -y+1/2, z-1/2'

loop_
_atom_site_label
_atom_site_type_symbol
_atom_site_fract_x
_atom_site_fract_y
_atom_site_fract_z
_atom_site_U_iso_or_equiv
_atom_site_adp_type
_atom_site_occupancy
_atom_site_symmetry_multiplicity
_atom_site_calc_flag
_atom_site_refinement_flags
Sn1 Sn 1.0000 0.290296(13) 0.2500 0.01572(6) Uani 1 2 d S
Si1 Si 0.87002(2) 0.40448(4) 0.01475(3) 0.01698(10) Uani 1 1 d .
C1 C 1.14167(11) 0.23599(18) 0.23332(14) 0.0239(4) Uani 1 1 d .
H1A H 1.1510 0.3145 0.2511 0.029 Uiso 1 1 calc R
C2 C 1.06406(11) 0.06708(17) 0.19584(15) 0.0272(4) Uani 1 1 d .
H2A H 1.0206 0.0316 0.1876 0.033 Uiso 1 1 calc R
C3 C 1.11610(13) 0.00187(18) 0.18162(16) 0.0335(5) Uani 1 1 d .
H3A H 1.1075 -0.0769 0.1648 0.040 Uiso 1 1 calc R
C4 C 1.07589(10) 0.18538(15) 0.22242(13) 0.0194(3) Uani 1 1 d .
C5 C 1.18051(12) 0.0533(2) 0.19228(15) 0.0329(5) Uani 1 1 d .
H5A H 1.2152 0.0095 0.1823 0.040 Uiso 1 1 calc R
C6 C 1.19331(11) 0.1705(2) 0.21795(15) 0.0306(4) Uani 1 1 d .
H6A H 1.2366 0.2055 0.2249 0.037 Uiso 1 1 calc R
C7 C 0.97243(10) 0.71541(15) 0.10833(15) 0.0221(4) Uani 1 1 d .
H7A H 1.0164 0.6906 0.1097 0.027 Uiso 1 1 calc R
C8 C 0.87916(11) 0.50357(17) -0.07899(14) 0.0269(4) Uani 1 1 d .
H8A H 0.8671 0.5821 -0.0690 0.040 Uiso 1 1 calc R
H8B H 0.8462 0.4784 -0.1460 0.040 Uiso 1 1 calc R
H8C H 0.9289 0.5012 -0.0701 0.040 Uiso 1 1 calc R
C9 C 0.93789(9) 0.64580(14) 0.15104(12) 0.0162(3) Uani 1 1 d .
C10 C 0.96899(9) 0.52936(14) 0.19664(12) 0.0156(3) Uani 1 1 d .
C11 C 0.88010(10) 0.24878(18) -0.01660(15) 0.0241(4) Uani 1 1 d .
H11A H 0.9298 0.2354 -0.0054 0.036 Uiso 1 1 calc R
H11B H 0.8469 0.2338 -0.0861 0.036 Uiso 1 1 calc R
H11C H 0.8688 0.1974 0.0256 0.036 Uiso 1 1 calc R
C12 C 0.87287(10) 0.68595(16) 0.14999(15) 0.0226(4) Uani 1 1 d .
H12A H 0.8491 0.6404 0.1782 0.027 Uiso 1 1 calc R
C13 C 0.94304(9) 0.42819(15) 0.14599(12) 0.0162(3) Uani 1 1 d .
C14 C 0.77666(10) 0.42350(18) 0.00748(15) 0.0259(4) Uani 1 1 d .
H14A H 0.7708 0.3702 0.0533 0.039 Uiso 1 1 calc R
H14B H 0.7399 0.4077 -0.0600 0.039 Uiso 1 1 calc R
H14C H 0.7713 0.5024 0.0254 0.039 Uiso 1 1 calc R
C15 C 0.94207(11) 0.82157(17) 0.06365(15) 0.0258(4) Uani 1 1 d .
H15A H 0.9649 0.8662 0.0335 0.031 Uiso 1 1 calc R
C16 C 0.87800(11) 0.86114(16) 0.06392(14) 0.0250(4) Uani 1 1 d .
H16A H 0.8583 0.9330 0.0351 0.030 Uiso 1 1 calc R
C17 C 0.84321(11) 0.79357(16) 0.10709(17) 0.0277(4) Uani 1 1 d .
H17A H 0.8001 0.8200 0.1074 0.033 Uiso 1 1 calc R

loop_
_atom_site_aniso_label
_atom_site_aniso_U_11
_atom_site_aniso_U_22
_atom_site_aniso_U_33
_atom_site_aniso_U_23
_atom_site_aniso_U_13
_atom_site_aniso_U_12
Sn1 0.01664(9) 0.01135(9) 0.01835(9) 0.000 0.00714(7) 0.000
Si1 0.0156(2) 0.0161(2) 0.0178(2) -0.00106(17) 0.00624(18) -0.00079(16)
C1 0.0236(9) 0.0259(9) 0.0208(9) 0.0007(7) 0.0089(7) 0.0014(7)
C2 0.0319(10) 0.0211(9) 0.0310(10) -0.0033(8) 0.0164(8) 0.0004(8)
C3 0.0478(12) 0.0214(10) 0.0337(11) -0.0008(8) 0.0206(10) 0.0097(9)
C4 0.0215(8) 0.0176(8) 0.0180(8) 0.0019(6) 0.0080(7) 0.0031(6)
C5 0.0337(11) 0.0411(12) 0.0246(10) 0.0019(9) 0.0137(9) 0.0182(9)
C6 0.0215(9) 0.0464(12) 0.0238(9) 0.0007(9) 0.0100(8) 0.0042(9)
C7 0.0198(9) 0.0200(9) 0.0283(9) 0.0037(7) 0.0123(8) 0.0029(6)
C8 0.0301(10) 0.0264(10) 0.0197(9) 0.0010(7) 0.0072(8) -0.0055(8)
C9 0.0171(8) 0.0131(8) 0.0160(7) -0.0018(6) 0.0054(6) 0.0001(6)
C10 0.0147(7) 0.0148(8) 0.0193(8) 0.0019(6) 0.0096(7) 0.0015(6)
C11 0.0231(9) 0.0229(9) 0.0254(9) -0.0063(8) 0.0103(7) -0.0010(7)
C12 0.0221(9) 0.0207(9) 0.0275(9) 0.0030(7) 0.0132(8) 0.0027(7)
C13 0.0148(7) 0.0154(8) 0.0181(8) 0.0009(6) 0.0071(6) 0.0006(6)
C14 0.0193(8) 0.0298(10) 0.0266(9) -0.0043(8) 0.0085(7) 0.0004(7)
C15 0.0283(10) 0.0198(9) 0.0308(10) 0.0069(8) 0.0145(8) 0.0015(7)
C16 0.0276(9) 0.0164(8) 0.0267(9) 0.0027(7) 0.0085(8) 0.0057(7)
C17 0.0234(9) 0.0253(10) 0.0356(11) 0.0016(8) 0.0143(8) 0.0086(7)

loop_
_atom_type_symbol
_atom_type_description
_atom_type_scat_dispersion_real
_atom_type_scat_dispersion_imag
_atom_type_scat_source
C C 0.0033 0.0016 'International Tables Vol C Tables 4.2.6.8 and 6.1.1.4'
H H 0.0000 0.0000 'International Tables Vol C Tables 4.2.6.8 and 6.1.1.4'
Si Si 0.0817 0.0704 'International Tables Vol C Tables 4.2.6.8 and 6.1.1.4'
Sn Sn -0.6537 1.4246 'International Tables Vol C Tables 4.2.6.8 and 6.1.1.4'

loop_
_geom_angle_atom_site_label_1
_geom_angle_atom_site_label_2
_geom_angle_atom_site_label_3
_geom_angle
_geom_angle_site_symmetry_1
_geom_angle_site_symmetry_3
C4 Sn1 C4 111.67(10) 2_755 .
C4 Sn1 C13 118.54(6) 2_755 2_755
C4 Sn1 C13 110.35(7) . 2_755
C4 Sn1 C13 110.35(6) 2_755 .
C4 Sn1 C13 118.54(6) . .
C13 Sn1 C13 85.39(9) 2_755 .
C13 Si1 C14 110.82(8) . .
C13 Si1 C8 113.00(8) . .
C14 Si1 C8 109.07(9) . .
C13 Si1 C11 105.84(8) . .
C14 Si1 C11 108.59(9) . .
C8 Si1 C11 109.40(9) . .
C6 C1 C4 120.87(19) . .
C6 C1 H1A 119.6 . .
C4 C1 H1A 119.6 . .
C3 C2 C4 121.09(19) . .
C3 C2 H2A 119.5 . .
C4 C2 H2A 119.5 . .
C5 C3 C2 120.33(19) . .
C5 C3 H3A 119.8 . .
C2 C3 H3A 119.8 . .
C2 C4 C1 117.80(17) . .
C2 C4 Sn1 123.33(14) . .
C1 C4 Sn1 118.85(13) . .
C3 C5 C6 119.68(18) . .
C3 C5 H5A 120.2 . .
C6 C5 H5A 120.2 . .
C5 C6 C1 120.2(2) . .
C5 C6 H6A 119.9 . .
C1 C6 H6A 119.9 . .
C15 C7 C9 120.74(17) . .
C15 C7 H7A 119.6 . .
C9 C7 H7A 119.6 . .
Si1 C8 H8A 109.5 . .
Si1 C8 H8B 109.5 . .
H8A C8 H8B 109.5 . .
Si1 C8 H8C 109.5 . .
H8A C8 H8C 109.5 . .
H8B C8 H8C 109.5 . .
C7 C9 C12 118.62(16) . .
C7 C9 C10 121.15(15) . .
C12 C9 C10 120.22(15) . .
C13 C10 C9 121.98(14) . .
C13 C10 C10 120.94(10) . 2_755
C9 C10 C10 117.08(9) . 2_755
Si1 C11 H11A 109.5 . .
Si1 C11 H11B 109.5 . .
H11A C11 H11B 109.5 . .
Si1 C11 H11C 109.5 . .
H11A C11 H11C 109.5 . .
H11B C11 H11C 109.5 . .
C17 C12 C9 120.67(17) . .
C17 C12 H12A 119.7 . .
C9 C12 H12A 119.7 . .
C10 C13 Si1 129.39(13) . .
C10 C13 Sn1 106.23(11) . .
Si1 C13 Sn1 124.32(9) . .
Si1 C14 H14A 109.5 . .
Si1 C14 H14B 109.5 . .
H14A C14 H14B 109.5 . .
Si1 C14 H14C 109.5 . .
H14A C14 H14C 109.5 . .
H14B C14 H14C 109.5 . .
C16 C15 C7 120.16(18) . .
C16 C15 H15A 119.9 . .
C7 C15 H15A 119.9 . .
C15 C16 C17 119.91(17) . .
C15 C16 H16A 120.0 . .
C17 C16 H16A 120.0 . .
C16 C17 C12 119.87(18) . .
C16 C17 H17A 120.1 . .
C12 C17 H17A 120.1 . .

loop_
_geom_bond_atom_site_label_1
_geom_bond_atom_site_label_2
_geom_bond_distance
_geom_bond_site_symmetry_2
Sn1 C4 2.1357(18) 2_755
Sn1 C4 2.1357(18) .
Sn1 C13 2.1447(16) 2_755
Sn1 C13 2.1447(16) .
Si1 C13 1.8625(17) .
Si1 C14 1.8666(19) .
Si1 C8 1.8674(19) .
Si1 C11 1.874(2) .
C1 C6 1.390(3) .
C1 C4 1.399(3) .
C1 H1A 0.9300 .
C2 C3 1.387(3) .
C2 C4 1.399(3) .
C2 H2A 0.9300 .
C3 C5 1.379(3) .
C3 H3A 0.9300 .
C5 C6 1.385(3) .
C5 H5A 0.9300 .
C6 H6A 0.9300 .
C7 C15 1.387(3) .
C7 C9 1.390(2) .
C7 H7A 0.9300 .
C8 H8A 0.9600 .
C8 H8B 0.9600 .
C8 H8C 0.9600 .
C9 C12 1.394(2) .
C9 C10 1.498(2) .
C10 C13 1.350(2) .
C10 C10 1.517(3) 2_755
C11 H11A 0.9600 .
C11 H11B 0.9600 .
C11 H11C 0.9600 .
C12 C17 1.392(3) .
C12 H12A 0.9300 .
C14 H14A 0.9600 .
C14 H14B 0.9600 .
C14 H14C 0.9600 .
C15 C16 1.382(3) .
C15 H15A 0.9300 .
C16 C17 1.385(3) .
C16 H16A 0.9300 .
C17 H17A 0.9300 .
